data_8105978
loop_
_publ_author_name
'Jiang, Jin-Ke'
'Li, Gang-Mei'
'Sun, Jian-Nan'
'Ju, Ge-Shuang'
'Du, Jing-Jie'
'Jin, Xin'

_publ_section_title
;
 Crystal structure of
 poly[(\m2-4-amino-1,5-naphthalenedisulfonato-\k4O,N:O&#x2032;,
 N&#x2032;)bis(\m2-hexamethylenetetramino-\k2N;N&#x2032;)silver(I)],
 {C22H30Ag2N9O6S2}n
;
_journal_issue 6
_journal_name_full 'Zeitschrift f\"ur Kristallographie - New Crystal Structures'
_journal_page_first 1201
_journal_page_last 1202
_journal_paper_doi 10.1515/ncrs-2019-0326
_journal_volume 234
_journal_year 2019
_chemical_formula_moiety 'C22 H30 Ag2 N9 O6 S2'
_chemical_formula_sum 'C22 H30 Ag2 N9 O6 S2'
_chemical_formula_weight 796.41
_space_group_crystal_system monoclinic
_space_group_IT_number 14
_space_group_name_Hall '-P 2ybc'
_space_group_name_H-M_alt 'P 1 21/c 1'
_atom_sites_solution_hydrogens geom
_audit_creation_method SHELXL-2017/1
_cell_angle_alpha 90
_cell_angle_beta 109.766(12)
_cell_angle_gamma 90
_cell_formula_units_Z 2
_cell_length_a 10.4629(10)
_cell_length_b 10.9785(8)
_cell_length_c 12.3483(15)
_cell_measurement_reflns_used 4297
_cell_measurement_temperature 293(2)
_cell_measurement_theta_max 29.7200
_cell_measurement_theta_min 5.2900
_cell_volume 1334.8(2)
_computing_cell_refinement 'CrysAlisPro 1.171.39.7e (Rigaku OD, 2015)'
_computing_data_collection 'CrysAlisPro 1.171.39.7e (Rigaku OD, 2015)'
_computing_data_reduction 'CrysAlisPro 1.171.39.7e (Rigaku OD, 2015)'
_computing_molecular_graphics Diamond
_computing_publication_material publCIF
_computing_structure_refinement 'SHELXL-2017/1 (Sheldrick, 2017)'
_computing_structure_solution 'SHELXT 2014/5 (Sheldrick, 2014)'
_diffrn_ambient_temperature 293(2)
_diffrn_measured_fraction_theta_full 0.991
_diffrn_measured_fraction_theta_max 0.883
_diffrn_measurement_device 'four-circle diffractometer'
_diffrn_measurement_device_type 'XtaLAB Pro: Kappa dual offset/far'
_diffrn_measurement_method '\w scans'
_diffrn_radiation_type MoK\a
_diffrn_radiation_wavelength 0.71073
_diffrn_reflns_av_R_equivalents 0.0238
_diffrn_reflns_av_unetI/netI 0.0221
_diffrn_reflns_Laue_measured_fraction_full 0.991
_diffrn_reflns_Laue_measured_fraction_max 0.883
_diffrn_reflns_limit_h_max 14
_diffrn_reflns_limit_h_min -14
_diffrn_reflns_limit_k_max 14
_diffrn_reflns_limit_k_min -15
_diffrn_reflns_limit_l_max 17
_diffrn_reflns_limit_l_min -17
_diffrn_reflns_number 12927
_diffrn_reflns_point_group_measured_fraction_full 0.991
_diffrn_reflns_point_group_measured_fraction_max 0.883
_diffrn_reflns_theta_full 25.000
_diffrn_reflns_theta_max 29.736
_diffrn_reflns_theta_min 4.859
_diffrn_source 'fine-focus sealed X-ray tube'
_exptl_absorpt_coefficient_mu 1.682
_exptl_absorpt_correction_T_max 0.811
_exptl_absorpt_correction_T_min 0.719
_exptl_absorpt_correction_type multi-scan
_exptl_absorpt_process_details
;
CrysAlisPro 1.171.39.7e (Rigaku Oxford Diffraction, 2015)
Empirical absorption correction using spherical harmonics,
 implemented in SCALE3 ABSPACK scaling algorithm.
;
_exptl_crystal_colour colourless
_exptl_crystal_density_diffrn 1.981
_exptl_crystal_description block
_exptl_crystal_F_000 798
_exptl_crystal_size_max 0.210
_exptl_crystal_size_mid 0.150
_exptl_crystal_size_min 0.130
_refine_diff_density_max 1.085
_refine_diff_density_min -0.764
_refine_diff_density_rms 0.117
_refine_ls_extinction_coef .
_refine_ls_extinction_method none
_refine_ls_goodness_of_fit_ref 1.210
_refine_ls_hydrogen_treatment constr
_refine_ls_matrix_type full
_refine_ls_number_parameters 190
_refine_ls_number_reflns 3348
_refine_ls_number_restraints 0
_refine_ls_restrained_S_all 1.210
_refine_ls_R_factor_all 0.0759
_refine_ls_R_factor_gt 0.0662
_refine_ls_shift/su_max 0.000
_refine_ls_shift/su_mean 0.000
_refine_ls_structure_factor_coef Fsqd
_refine_ls_weighting_details 'w=1/[\s^2^(Fo^2^)+9.9098P] where P=(Fo^2^+2Fc^2^)/3'
_refine_ls_weighting_scheme calc
_refine_ls_wR_factor_gt 0.1325
_refine_ls_wR_factor_ref 0.1356
_reflns_Friedel_coverage 0.000
_reflns_Friedel_fraction_full .
_reflns_Friedel_fraction_max .
_reflns_number_gt 2804
_reflns_number_total 3348
_reflns_threshold_expression 'I > 2\s(I)'
_cod_data_source_file suppl_ncrs-2019-0326_suppl.cif
_cod_data_source_block shelx
_cod_original_sg_symbol_H-M 'P 21/c'
_cod_database_code 8105978
_shelx_shelxl_version_number 2017/1
_shelx_space_group_comment
;
The symmetry employed for this shelxl refinement is uniquely defined
by the following loop, which should always be used as a source of
symmetry information in preference to the above space-group names.
They are only intended as comments.
;
_shelx_estimated_absorpt_t_min 0.719
_shelx_estimated_absorpt_t_max 0.811

loop_
_space_group_symop_operation_xyz
'x, y, z'
'-x, y+1/2, -z+1/2'
'-x, -y, -z'
'x, -y-1/2, z-1/2'

loop_
_atom_site_label
_atom_site_type_symbol
_atom_site_fract_x
_atom_site_fract_y
_atom_site_fract_z
_atom_site_U_iso_or_equiv
_atom_site_adp_type
_atom_site_occupancy
_atom_site_site_symmetry_order
_atom_site_calc_flag
_atom_site_refinement_flags_posn
_atom_site_refinement_flags_adp
_atom_site_refinement_flags_occupancy
_atom_site_disorder_assembly
_atom_site_disorder_group
C1 C 0.6023(7) 0.4133(7) 0.6338(5) 0.0497(18) Uani 1 1 d . . . . .
C2 C 0.5401(9) 0.4552(9) 0.7090(6) 0.063(2) Uani 1 1 d . . . . .
H1 H 0.570401 0.426636 0.784343 0.076 Uiso 1 1 calc R U . . .
C3 C 0.4350(8) 0.5378(8) 0.6765(6) 0.056(2) Uani 1 1 d . . . . .
H2 H 0.397174 0.564217 0.730513 0.068 Uiso 1 1 calc R U . . .
C4 C 0.3846(6) 0.5822(7) 0.5658(5) 0.0455(16) Uani 1 1 d . . . . .
C5 C 0.4445(6) 0.5428(6) 0.4833(5) 0.0365(13) Uani 1 1 d . . . . .
C6 C 0.1984(7) 0.2979(5) 0.4737(5) 0.0382(13) Uani 1 1 d . . . . .
H3 H 0.277198 0.346814 0.514293 0.046 Uiso 1 1 calc R U . . .
H4 H 0.121086 0.330482 0.490664 0.046 Uiso 1 1 calc R U . . .
C7 C 0.0505(6) 0.2307(5) 0.2876(5) 0.0354(13) Uani 1 1 d . . . . .
H5 H 0.032211 0.233654 0.205200 0.043 Uiso 1 1 calc R U . . .
H6 H -0.027520 0.264377 0.302640 0.043 Uiso 1 1 calc R U . . .
C8 C 0.2895(6) 0.2510(5) 0.3225(5) 0.0355(12) Uani 1 1 d . . . . .
H7 H 0.272753 0.253362 0.240287 0.043 Uiso 1 1 calc R U . . .
H8 H 0.370335 0.298735 0.360212 0.043 Uiso 1 1 calc R U . . .
C9 C 0.1003(7) 0.1010(6) 0.4530(6) 0.0447(15) Uani 1 1 d . . . . .
H9 H 0.023401 0.134200 0.470233 0.054 Uiso 1 1 calc R U . . .
H10 H 0.113202 0.017563 0.480356 0.054 Uiso 1 1 calc R U . . .
C10 C 0.1913(6) 0.0533(5) 0.3037(6) 0.0387(13) Uani 1 1 d . . . . .
H11 H 0.206462 -0.030583 0.329663 0.046 Uiso 1 1 calc R U . . .
H12 H 0.174633 0.054307 0.221518 0.046 Uiso 1 1 calc R U . . .
C11 C 0.3370(6) 0.1222(6) 0.4861(6) 0.0439(15) Uani 1 1 d . . . . .
H13 H 0.417908 0.168930 0.525892 0.053 Uiso 1 1 calc R U . . .
H14 H 0.352799 0.038693 0.513096 0.053 Uiso 1 1 calc R U . . .
Ag1 Ag 0.11633(5) 0.49666(5) 0.28144(5) 0.05294(19) Uani 1 1 d . . . . .
N1 N 0.7014(9) 0.3537(9) 0.6806(9) 0.037(2) Uani 0.5 1 d . . P . .
H15 H 0.726457 0.341227 0.753616 0.044 Uiso 0.5 1 calc R U P . .
H16 H 0.747593 0.323234 0.641303 0.044 Uiso 0.5 1 calc R U P . .
N2 N 0.1719(4) 0.3061(4) 0.3466(4) 0.0304(9) Uani 1 1 d . . . . .
N3 N 0.2219(6) 0.1719(5) 0.5142(4) 0.0438(13) Uani 1 1 d . . . . .
N4 N 0.0695(5) 0.1018(4) 0.3266(5) 0.0355(11) Uani 1 1 d . . . . .
N5 N 0.3129(5) 0.1252(5) 0.3624(5) 0.0372(11) Uani 1 1 d . . . . .
O1 O 0.2225(7) 0.7002(9) 0.6447(7) 0.112(3) Uani 1 1 d . . . . .
O2 O 0.2711(7) 0.7918(6) 0.4875(8) 0.094(2) Uani 1 1 d . . . . .
O3 O 0.1266(5) 0.6136(6) 0.4581(5) 0.0692(16) Uani 1 1 d . . . . .
S1 S 0.2401(2) 0.6807(2) 0.5364(2) 0.0655(6) Uani 1 1 d . . . . .

loop_
_atom_site_aniso_label
_atom_site_aniso_U_11
_atom_site_aniso_U_22
_atom_site_aniso_U_33
_atom_site_aniso_U_23
_atom_site_aniso_U_13
_atom_site_aniso_U_12
C1 0.042(3) 0.069(5) 0.032(3) 0.008(3) 0.005(3) -0.030(3)
C2 0.069(5) 0.087(6) 0.030(3) 0.004(4) 0.013(3) -0.040(5)
C3 0.063(5) 0.072(5) 0.043(4) -0.015(4) 0.028(3) -0.038(4)
C4 0.036(3) 0.062(4) 0.039(3) -0.011(3) 0.014(3) -0.025(3)
C5 0.032(3) 0.046(3) 0.031(3) -0.002(2) 0.009(2) -0.023(2)
C6 0.045(3) 0.029(3) 0.042(3) -0.014(2) 0.016(3) -0.008(2)
C7 0.028(3) 0.021(2) 0.049(3) -0.002(2) 0.003(2) -0.002(2)
C8 0.034(3) 0.034(3) 0.040(3) 0.004(2) 0.014(2) -0.003(2)
C9 0.052(4) 0.034(3) 0.056(4) 0.007(3) 0.028(3) -0.008(3)
C10 0.042(3) 0.025(3) 0.051(4) -0.006(2) 0.017(3) 0.003(2)
C11 0.040(3) 0.038(3) 0.044(3) 0.011(3) 0.000(3) 0.003(3)
Ag1 0.0444(3) 0.0286(2) 0.0732(4) 0.0072(2) 0.0033(2) 0.0104(2)
N1 0.031(5) 0.034(5) 0.045(6) 0.023(4) 0.010(4) 0.001(4)
N2 0.029(2) 0.022(2) 0.037(2) -0.0003(18) 0.0076(19) -0.0030(17)
N3 0.058(3) 0.041(3) 0.032(3) 0.003(2) 0.016(2) -0.011(3)
N4 0.034(2) 0.022(2) 0.048(3) -0.001(2) 0.010(2) -0.0057(18)
N5 0.031(2) 0.033(2) 0.049(3) 0.003(2) 0.016(2) 0.007(2)
O1 0.085(5) 0.159(8) 0.113(6) -0.072(6) 0.061(4) -0.013(5)
O2 0.086(5) 0.050(4) 0.158(7) -0.021(4) 0.055(5) 0.003(3)
O3 0.037(3) 0.080(4) 0.085(4) -0.023(3) 0.014(3) -0.003(3)
S1 0.0480(10) 0.0750(14) 0.0812(14) -0.0388(12) 0.0318(10) -0.0117(10)

loop_
_atom_type_symbol
_atom_type_description
_atom_type_scat_dispersion_real
_atom_type_scat_dispersion_imag
_atom_type_scat_source
C C 0.0033 0.0016 'International Tables Vol C Tables 4.2.6.8 and 6.1.1.4'
H H 0.0000 0.0000 'International Tables Vol C Tables 4.2.6.8 and 6.1.1.4'
Ag Ag -0.8971 1.1015 'International Tables Vol C Tables 4.2.6.8 and 6.1.1.4'
N N 0.0061 0.0033 'International Tables Vol C Tables 4.2.6.8 and 6.1.1.4'
O O 0.0106 0.0060 'International Tables Vol C Tables 4.2.6.8 and 6.1.1.4'
S S 0.1246 0.1234 'International Tables Vol C Tables 4.2.6.8 and 6.1.1.4'

loop_
_geom_angle_atom_site_label_1
_geom_angle_atom_site_label_2
_geom_angle_atom_site_label_3
_geom_angle
_geom_angle_site_symmetry_1
_geom_angle_site_symmetry_3
N1 C1 C2 112.7(8) . .
N1 C1 C5 127.7(8) . 3_666
C2 C1 C5 119.0(7) . 3_666
C3 C2 C1 122.3(7) . .
C3 C2 H1 118.8 . .
C1 C2 H1 118.8 . .
C2 C3 C4 121.5(7) . .
C2 C3 H2 119.2 . .
C4 C3 H2 119.2 . .
C3 C4 C5 119.1(7) . .
C3 C4 S1 115.4(6) . .
C5 C4 S1 125.5(5) . .
C4 C5 C5 119.9(7) . 3_666
C4 C5 C1 122.0(6) . 3_666
C5 C5 C1 118.1(7) 3_666 3_666
N3 C6 N2 111.4(4) . .
N3 C6 H3 109.4 . .
N2 C6 H3 109.4 . .
N3 C6 H4 109.4 . .
N2 C6 H4 109.4 . .
H3 C6 H4 108.0 . .
N2 C7 N4 111.9(4) . .
N2 C7 H5 109.2 . .
N4 C7 H5 109.2 . .
N2 C7 H6 109.2 . .
N4 C7 H6 109.2 . .
H5 C7 H6 107.9 . .
N5 C8 N2 111.9(5) . .
N5 C8 H7 109.2 . .
N2 C8 H7 109.2 . .
N5 C8 H8 109.2 . .
N2 C8 H8 109.2 . .
H7 C8 H8 107.9 . .
N3 C9 N4 112.4(5) . .
N3 C9 H9 109.1 . .
N4 C9 H9 109.1 . .
N3 C9 H10 109.1 . .
N4 C9 H10 109.1 . .
H9 C9 H10 107.9 . .
N5 C10 N4 111.6(5) . .
N5 C10 H11 109.3 . .
N4 C10 H11 109.3 . .
N5 C10 H12 109.3 . .
N4 C10 H12 109.3 . .
H11 C10 H12 108.0 . .
N5 C11 N3 111.9(5) . .
N5 C11 H13 109.2 . .
N3 C11 H13 109.2 . .
N5 C11 H14 109.2 . .
N3 C11 H14 109.2 . .
H13 C11 H14 107.9 . .
N2 Ag1 N4 138.75(17) . 2
N2 Ag1 N1 117.9(2) . 3_666
N4 Ag1 N1 103.2(2) 2 3_666
N2 Ag1 O3 103.6(2) . .
N4 Ag1 O3 91.56(19) 2 .
N1 Ag1 O3 71.7(3) 3_666 .
C1 N1 Ag1 102.6(6) . 3_666
C1 N1 H15 120.0 . .
Ag1 N1 H15 88.0 3_666 .
C1 N1 H16 120.0 . .
Ag1 N1 H16 79.5 3_666 .
H15 N1 H16 120.0 . .
C7 N2 C8 107.6(4) . .
C7 N2 C6 107.7(4) . .
C8 N2 C6 108.2(4) . .
C7 N2 Ag1 105.6(3) . .
C8 N2 Ag1 116.0(3) . .
C6 N2 Ag1 111.4(3) . .
C6 N3 C9 108.0(5) . .
C6 N3 C11 109.2(5) . .
C9 N3 C11 108.7(5) . .
C9 N4 C7 107.7(5) . .
C9 N4 C10 107.5(5) . .
C7 N4 C10 107.9(5) . .
C9 N4 Ag1 117.0(4) . 2_545
C7 N4 Ag1 107.5(3) . 2_545
C10 N4 Ag1 108.9(3) . 2_545
C8 N5 C11 108.9(5) . .
C8 N5 C10 108.9(5) . .
C11 N5 C10 108.6(5) . .
S1 O3 Ag1 128.7(3) . .
O1 S1 O2 112.5(5) . .
O1 S1 O3 111.4(4) . .
O2 S1 O3 113.5(5) . .
O1 S1 C4 105.5(4) . .
O2 S1 C4 107.5(4) . .
O3 S1 C4 105.8(3) . .

loop_
_geom_bond_atom_site_label_1
_geom_bond_atom_site_label_2
_geom_bond_distance
_geom_bond_site_symmetry_2
C1 N1 1.198(11) .
C1 C2 1.380(11) .
C1 C5 1.444(8) 3_666
C2 C3 1.376(12) .
C2 H1 0.9300 .
C3 C4 1.377(10) .
C3 H2 0.9300 .
C4 C5 1.432(9) .
C4 S1 1.793(8) .
C5 C5 1.441(13) 3_666
C6 N3 1.463(8) .
C6 N2 1.501(8) .
C6 H3 0.9700 .
C6 H4 0.9700 .
C7 N2 1.484(6) .
C7 N4 1.486(7) .
C7 H5 0.9700 .
C7 H6 0.9700 .
C8 N5 1.459(7) .
C8 N2 1.489(7) .
C8 H7 0.9700 .
C8 H8 0.9700 .
C9 N3 1.465(8) .
C9 N4 1.483(8) .
C9 H9 0.9700 .
C9 H10 0.9700 .
C10 N5 1.464(8) .
C10 N4 1.494(8) .
C10 H11 0.9700 .
C10 H12 0.9700 .
C11 N5 1.462(8) .
C11 N3 1.466(9) .
C11 H13 0.9700 .
C11 H14 0.9700 .
Ag1 N2 2.247(4) .
Ag1 N4 2.267(5) 2
Ag1 N1 2.440(9) 3_666
Ag1 O3 2.502(6) .
N1 H15 0.8600 .
N1 H16 0.8600 .
O1 S1 1.427(7) .
O2 S1 1.446(8) .
O3 S1 1.453(6) .

loop_
_geom_hbond_atom_site_label_D
_geom_hbond_atom_site_label_H
_geom_hbond_atom_site_label_A
_geom_hbond_distance_DH
_geom_hbond_distance_HA
_geom_hbond_distance_DA
_geom_hbond_angle_DHA
_geom_hbond_site_symmetry_A
_geom_hbond_publ_flag
N1 H15 O1 0.86 1.95 2.638(11) 136.1 2_646 yes
N1 H16 O2 0.86 1.99 2.711(14) 140.9 3_666 yes
